data_4506881
loop_
_publ_author_name
'Nath, Naba K.'
'Nangia, Ashwini'

_publ_section_title
;
 Isomorphous Crystals by Chloro--Methyl Exchange in Polymorphic Fuchsones
;
_journal_issue 11
_journal_name_full 'Crystal Growth &amp; Design'
_journal_page_first 5411
_journal_paper_doi 10.1021/cg3010097
_journal_volume 12
_journal_year 2012
_chemical_formula_sum 'C23 H22 O'
_chemical_formula_weight 314.41
_chemical_name_systematic
; 
 ? 
;
_space_group_IT_number 14
_symmetry_cell_setting monoclinic
_symmetry_space_group_name_Hall '-P 2ybc'
_symmetry_space_group_name_H-M 'P 1 21/c 1'
_atom_sites_solution_hydrogens geom
_atom_sites_solution_primary direct
_atom_sites_solution_secondary difmap
_audit_creation_method SHELXL-97
_cell_angle_alpha 90.00
_cell_angle_beta 99.436(5)
_cell_angle_gamma 90.00
_cell_formula_units_Z 4
_cell_length_a 12.869(3)
_cell_length_b 17.255(4)
_cell_length_c 7.960(2)
_cell_measurement_reflns_used 2377
_cell_measurement_temperature 100
_cell_measurement_theta_max 24.91
_cell_measurement_theta_min 2.36
_cell_volume 1743.6(7)
_computing_cell_refinement 'Bruker SMART'
_computing_data_collection 'Bruker SMART'
_computing_data_reduction 'Bruker SAINT'
_computing_molecular_graphics 'Bruker SHELXTL'
_computing_publication_material 'Bruker SHELXTL'
_computing_structure_refinement 'SHELXL-97 (Sheldrick, 1997)'
_computing_structure_solution 'SHELXS-97 (Sheldrick, 1990)'
_diffrn_ambient_temperature 100
_diffrn_measured_fraction_theta_full 1.000
_diffrn_measured_fraction_theta_max 1.000
_diffrn_measurement_device_type 'CCD area detector'
_diffrn_measurement_method 'phi and omega scans'
_diffrn_radiation_monochromator graphite
_diffrn_radiation_source 'fine-focus sealed tube'
_diffrn_radiation_type MoK\a
_diffrn_radiation_wavelength 0.71073
_diffrn_reflns_av_R_equivalents 0.1368
_diffrn_reflns_av_sigmaI/netI 0.0728
_diffrn_reflns_limit_h_max 15
_diffrn_reflns_limit_h_min -15
_diffrn_reflns_limit_k_max 20
_diffrn_reflns_limit_k_min -20
_diffrn_reflns_limit_l_max 9
_diffrn_reflns_limit_l_min -9
_diffrn_reflns_number 16414
_diffrn_reflns_theta_full 25.00
_diffrn_reflns_theta_max 25.00
_diffrn_reflns_theta_min 1.60
_exptl_absorpt_coefficient_mu 0.071
_exptl_absorpt_correction_T_max 0.9943
_exptl_absorpt_correction_T_min 0.9714
_exptl_absorpt_correction_type multi-scan
_exptl_absorpt_process_details 'SADABS - Bruker Nonius area detector scaling and absorption correction - V2.10'
_exptl_crystal_colour yellow
_exptl_crystal_density_diffrn 1.198
_exptl_crystal_density_method 'not measured'
_exptl_crystal_description needle
_exptl_crystal_F_000 672
_exptl_crystal_size_max 0.41
_exptl_crystal_size_mid 0.09
_exptl_crystal_size_min 0.08
_refine_diff_density_max 0.362
_refine_diff_density_min -0.310
_refine_diff_density_rms 0.061
_refine_ls_extinction_method none
_refine_ls_goodness_of_fit_ref 1.113
_refine_ls_hydrogen_treatment constr
_refine_ls_matrix_type full
_refine_ls_number_parameters 221
_refine_ls_number_reflns 3085
_refine_ls_number_restraints 0
_refine_ls_restrained_S_all 1.113
_refine_ls_R_factor_all 0.0956
_refine_ls_R_factor_gt 0.0755
_refine_ls_shift/su_max 0.000
_refine_ls_shift/su_mean 0.000
_refine_ls_structure_factor_coef Fsqd
_refine_ls_weighting_details 'calc w=1/[\s^2^(Fo^2^)+(0.0528P)^2^+1.7536P] where P=(Fo^2^+2Fc^2^)/3'
_refine_ls_weighting_scheme calc
_refine_ls_wR_factor_gt 0.1665
_refine_ls_wR_factor_ref 0.1771
_reflns_number_gt 2472
_reflns_number_total 3085
_reflns_threshold_expression >2sigma(I)
_cod_data_source_file cg3010097_si_017.cif
_cod_data_source_block TMF-III
_cod_original_sg_symbol_H-M P21/c
_cod_database_code 4506881

loop_
_symmetry_equiv_pos_as_xyz
'x, y, z'
'-x, y+1/2, -z+1/2'
'-x, -y, -z'
'x, -y-1/2, z-1/2'

loop_
_atom_site_label
_atom_site_type_symbol
_atom_site_fract_x
_atom_site_fract_y
_atom_site_fract_z
_atom_site_U_iso_or_equiv
_atom_site_adp_type
_atom_site_occupancy
_atom_site_symmetry_multiplicity
_atom_site_calc_flag
_atom_site_refinement_flags
C1 C 0.4949(2) 0.14165(15) 0.3808(3) 0.0192(6) Uani 1 1 d .
C2 C 0.5061(2) 0.22246(15) 0.4390(3) 0.0201(6) Uani 1 1 d .
C3 C 0.6001(2) 0.25765(15) 0.4520(3) 0.0176(6) Uani 1 1 d .
H3 H 0.6054 0.3090 0.4879 0.021 Uiso 1 1 calc R
C4 C 0.6939(2) 0.21981(15) 0.4130(3) 0.0166(6) Uani 1 1 d .
C5 C 0.6796(2) 0.14066(14) 0.3500(3) 0.0167(6) Uani 1 1 d .
H5 H 0.7376 0.1147 0.3216 0.020 Uiso 1 1 calc R
C6 C 0.5869(2) 0.10337(15) 0.3311(3) 0.0197(6) Uani 1 1 d .
C7 C 0.7899(2) 0.25702(15) 0.4360(3) 0.0171(6) Uani 1 1 d .
C8 C 0.79664(19) 0.34282(15) 0.4430(3) 0.0152(6) Uani 1 1 d .
C9 C 0.7250(2) 0.38789(15) 0.3332(3) 0.0174(6) Uani 1 1 d .
H9 H 0.6722 0.3637 0.2575 0.021 Uiso 1 1 calc R
C10 C 0.7316(2) 0.46828(15) 0.3354(4) 0.0197(6) Uani 1 1 d .
H10 H 0.6833 0.4971 0.2609 0.024 Uiso 1 1 calc R
C11 C 0.8091(2) 0.50595(15) 0.4471(3) 0.0199(6) Uani 1 1 d .
C12 C 0.8808(2) 0.46141(16) 0.5558(3) 0.0201(6) Uani 1 1 d .
H12 H 0.9337 0.4859 0.6307 0.024 Uiso 1 1 calc R
C13 C 0.8751(2) 0.38092(15) 0.5545(3) 0.0175(6) Uani 1 1 d .
H13 H 0.9239 0.3523 0.6285 0.021 Uiso 1 1 calc R
C14 C 0.8906(2) 0.21412(14) 0.4568(3) 0.0159(6) Uani 1 1 d .
C15 C 0.9005(2) 0.14112(15) 0.5377(3) 0.0167(6) Uani 1 1 d .
H15 H 0.8424 0.1196 0.5761 0.020 Uiso 1 1 calc R
C16 C 0.9941(2) 0.10120(15) 0.5610(3) 0.0191(6) Uani 1 1 d .
H16 H 0.9976 0.0530 0.6141 0.023 Uiso 1 1 calc R
C17 C 1.0841(2) 0.13082(15) 0.5073(3) 0.0210(6) Uani 1 1 d .
C18 C 1.0746(2) 0.20355(15) 0.4288(3) 0.0193(6) Uani 1 1 d .
H18 H 1.1331 0.2252 0.3920 0.023 Uiso 1 1 calc R
C19 C 0.9812(2) 0.24403(15) 0.4044(3) 0.0167(6) Uani 1 1 d .
H19 H 0.9783 0.2923 0.3519 0.020 Uiso 1 1 calc R
C20 C 0.4105(2) 0.26114(17) 0.4854(4) 0.0263(7) Uani 1 1 d .
H20A H 0.4275 0.3136 0.5200 0.039 Uiso 1 1 calc R
H20B H 0.3877 0.2335 0.5774 0.039 Uiso 1 1 calc R
H20C H 0.3552 0.2612 0.3885 0.039 Uiso 1 1 calc R
C21 C 0.5718(2) 0.02327(16) 0.2563(4) 0.0253(7) Uani 1 1 d .
H21A H 0.6341 0.0079 0.2133 0.038 Uiso 1 1 calc R
H21B H 0.5129 0.0233 0.1650 0.038 Uiso 1 1 calc R
H21C H 0.5586 -0.0125 0.3427 0.038 Uiso 1 1 calc R
C22 C 0.8170(2) 0.59361(15) 0.4491(4) 0.0272(7) Uani 1 1 d .
H22A H 0.8211 0.6120 0.5638 0.041 Uiso 1 1 calc R
H22B H 0.7559 0.6152 0.3794 0.041 Uiso 1 1 calc R
H22C H 0.8791 0.6091 0.4054 0.041 Uiso 1 1 calc R
C23 C 1.1862(2) 0.08664(17) 0.5360(4) 0.0304(7) Uani 1 1 d .
H23A H 1.1779 0.0392 0.4723 0.046 Uiso 1 1 calc R
H23B H 1.2056 0.0752 0.6550 0.046 Uiso 1 1 calc R
H23C H 1.2404 0.1174 0.4988 0.046 Uiso 1 1 calc R
O1 O 0.40925(15) 0.10771(11) 0.3700(3) 0.0289(5) Uani 1 1 d .

loop_
_atom_site_aniso_label
_atom_site_aniso_U_11
_atom_site_aniso_U_22
_atom_site_aniso_U_33
_atom_site_aniso_U_23
_atom_site_aniso_U_13
_atom_site_aniso_U_12
C1 0.0203(14) 0.0210(14) 0.0153(14) 0.0007(12) -0.0001(11) -0.0044(12)
C2 0.0243(15) 0.0192(14) 0.0167(14) -0.0003(11) 0.0028(11) -0.0005(12)
C3 0.0244(15) 0.0108(13) 0.0168(14) -0.0012(11) 0.0013(11) -0.0006(11)
C4 0.0204(14) 0.0146(13) 0.0142(13) 0.0022(11) 0.0015(10) -0.0014(11)
C5 0.0207(14) 0.0140(13) 0.0149(13) 0.0005(11) 0.0010(11) 0.0021(11)
C6 0.0260(15) 0.0160(13) 0.0165(14) 0.0005(11) 0.0014(11) -0.0006(12)
C7 0.0240(15) 0.0144(13) 0.0128(13) -0.0014(11) 0.0027(11) 0.0000(11)
C8 0.0163(13) 0.0138(13) 0.0169(13) -0.0003(11) 0.0071(10) -0.0007(11)
C9 0.0168(13) 0.0139(13) 0.0212(14) -0.0031(11) 0.0027(11) -0.0005(11)
C10 0.0215(14) 0.0150(14) 0.0232(15) 0.0050(12) 0.0055(11) 0.0050(11)
C11 0.0235(14) 0.0119(13) 0.0259(15) -0.0001(12) 0.0089(12) -0.0002(11)
C12 0.0209(14) 0.0183(14) 0.0214(15) -0.0042(12) 0.0044(11) -0.0054(12)
C13 0.0218(13) 0.0122(13) 0.0183(14) 0.0022(11) 0.0030(11) 0.0003(11)
C14 0.0226(14) 0.0118(13) 0.0126(13) -0.0016(10) 0.0006(10) -0.0024(11)
C15 0.0204(14) 0.0142(13) 0.0146(13) -0.0003(11) 0.0008(11) -0.0040(11)
C16 0.0274(15) 0.0120(12) 0.0172(14) 0.0016(11) 0.0014(11) 0.0013(11)
C17 0.0262(15) 0.0167(14) 0.0191(15) -0.0022(12) 0.0006(11) 0.0026(12)
C18 0.0179(13) 0.0177(14) 0.0223(15) -0.0032(12) 0.0035(11) -0.0029(11)
C19 0.0234(14) 0.0112(13) 0.0140(13) -0.0006(11) -0.0010(10) -0.0037(11)
C20 0.0210(15) 0.0281(16) 0.0301(16) -0.0083(14) 0.0055(12) -0.0018(13)
C21 0.0262(15) 0.0194(14) 0.0299(16) -0.0050(13) 0.0032(13) -0.0043(12)
C22 0.0327(16) 0.0106(14) 0.0376(18) -0.0008(13) 0.0038(14) 0.0013(12)
C23 0.0283(16) 0.0237(16) 0.0396(19) 0.0061(14) 0.0071(14) 0.0074(13)
O1 0.0245(11) 0.0258(11) 0.0366(12) -0.0071(10) 0.0058(9) -0.0104(9)

loop_
_atom_type_symbol
_atom_type_description
_atom_type_scat_dispersion_real
_atom_type_scat_dispersion_imag
_atom_type_scat_source
C C 0.0033 0.0016 'International Tables Vol C Tables 4.2.6.8 and 6.1.1.4'
H H 0.0000 0.0000 'International Tables Vol C Tables 4.2.6.8 and 6.1.1.4'
O O 0.0106 0.0060 'International Tables Vol C Tables 4.2.6.8 and 6.1.1.4'

loop_
_geom_angle_atom_site_label_1
_geom_angle_atom_site_label_2
_geom_angle_atom_site_label_3
_geom_angle
O1 C1 C6 121.2(2)
O1 C1 C2 120.7(2)
C6 C1 C2 118.1(2)
C3 C2 C1 119.6(2)
C3 C2 C20 123.1(2)
C1 C2 C20 117.3(2)
C2 C3 C4 123.4(2)
C2 C3 H3 118.3
C4 C3 H3 118.3
C7 C4 C3 121.4(2)
C7 C4 C5 122.9(2)
C3 C4 C5 115.7(2)
C6 C5 C4 123.3(2)
C6 C5 H5 118.4
C4 C5 H5 118.4
C5 C6 C1 119.7(2)
C5 C6 C21 122.7(2)
C1 C6 C21 117.6(2)
C4 C7 C14 122.1(2)
C4 C7 C8 121.1(2)
C14 C7 C8 116.8(2)
C13 C8 C9 118.0(2)
C13 C8 C7 121.7(2)
C9 C8 C7 120.2(2)
C10 C9 C8 121.0(2)
C10 C9 H9 119.5
C8 C9 H9 119.5
C11 C10 C9 120.8(3)
C11 C10 H10 119.6
C9 C10 H10 119.6
C10 C11 C12 118.4(2)
C10 C11 C22 121.0(3)
C12 C11 C22 120.6(3)
C11 C12 C13 121.3(3)
C11 C12 H12 119.4
C13 C12 H12 119.4
C12 C13 C8 120.5(3)
C12 C13 H13 119.8
C8 C13 H13 119.8
C19 C14 C15 116.6(2)
C19 C14 C7 122.7(2)
C15 C14 C7 120.7(2)
C16 C15 C14 121.4(2)
C16 C15 H15 119.3
C14 C15 H15 119.3
C15 C16 C17 121.9(2)
C15 C16 H16 119.0
C17 C16 H16 119.0
C16 C17 C18 116.7(2)
C16 C17 C23 121.1(2)
C18 C17 C23 122.2(2)
C19 C18 C17 122.0(2)
C19 C18 H18 119.0
C17 C18 H18 119.0
C18 C19 C14 121.4(2)
C18 C19 H19 119.3
C14 C19 H19 119.3
C2 C20 H20A 109.5
C2 C20 H20B 109.5
H20A C20 H20B 109.5
C2 C20 H20C 109.5
H20A C20 H20C 109.5
H20B C20 H20C 109.5
C6 C21 H21A 109.5
C6 C21 H21B 109.5
H21A C21 H21B 109.5
C6 C21 H21C 109.5
H21A C21 H21C 109.5
H21B C21 H21C 109.5
C11 C22 H22A 109.5
C11 C22 H22B 109.5
H22A C22 H22B 109.5
C11 C22 H22C 109.5
H22A C22 H22C 109.5
H22B C22 H22C 109.5
C17 C23 H23A 109.5
C17 C23 H23B 109.5
H23A C23 H23B 109.5
C17 C23 H23C 109.5
H23A C23 H23C 109.5
H23B C23 H23C 109.5

loop_
_geom_bond_atom_site_label_1
_geom_bond_atom_site_label_2
_geom_bond_distance
C1 O1 1.239(3)
C1 C6 1.466(4)
C1 C2 1.469(4)
C2 C3 1.342(4)
C2 C20 1.498(4)
C3 C4 1.450(4)
C3 H3 0.9300
C4 C7 1.377(4)
C4 C5 1.456(4)
C5 C6 1.342(4)
C5 H5 0.9300
C6 C21 1.505(4)
C7 C14 1.478(4)
C7 C8 1.484(4)
C8 C13 1.395(4)
C8 C9 1.398(4)
C9 C10 1.390(4)
C9 H9 0.9300
C10 C11 1.385(4)
C10 H10 0.9300
C11 C12 1.389(4)
C11 C22 1.516(3)
C12 C13 1.391(4)
C12 H12 0.9300
C13 H13 0.9300
C14 C19 1.400(4)
C14 C15 1.411(4)
C15 C16 1.374(4)
C15 H15 0.9300
C16 C17 1.396(4)
C16 H16 0.9300
C17 C18 1.398(4)
C17 C23 1.503(4)
C18 C19 1.375(4)
C18 H18 0.9300
C19 H19 0.9300
C20 H20A 0.9600
C20 H20B 0.9600
C20 H20C 0.9600
C21 H21A 0.9600
C21 H21B 0.9600
C21 H21C 0.9600
C22 H22A 0.9600
C22 H22B 0.9600
C22 H22C 0.9600
C23 H23A 0.9600
C23 H23B 0.9600
C23 H23C 0.9600

loop_
_cod_related_entry_id
_cod_related_entry_database
_cod_related_entry_code
1 ChemSpider 30652484
